data_4032542
loop_
_publ_author_name
'Venkateswarulu, Mangili'
'Kumar, Sunil'
'Ghosh, Subrata'

_publ_section_title
;
 Modified Atomic Orbital Overlap: Molecular Level Proof of the
 Nucleophilic Cleavage Propensity of Dinitrophenol-Based Probes.
;
_journal_issue 9
_journal_name_full 'The Journal of organic chemistry'
_journal_page_first 4713
_journal_page_last 4720
_journal_paper_doi 10.1021/acs.joc.7b00317
_journal_volume 82
_journal_year 2017
_chemical_absolute_configuration ad
_chemical_formula_moiety 'C18 H15 N3 O7 S'
_chemical_formula_sum 'C18 H15 N3 O7 S'
_chemical_formula_weight 417.39
_chemical_name_systematic
;
 ? 
;
_space_group_crystal_system orthorhombic
_space_group_IT_number 19
_space_group_name_Hall 'P 2ac 2ab'
_space_group_name_H-M_alt 'P 21 21 21'
_symmetry_space_group_name_Hall 'P 2ac 2ab'
_symmetry_space_group_name_H-M 'P 21 21 21'
_atom_sites_solution_hydrogens geom
_atom_sites_solution_primary direct
_atom_sites_solution_secondary difmap
_audit_creation_date 2016-12-13
_audit_creation_method
;
  Olex2 1.2-ac2
  (compiled 2012.03.27 svn.r2268, GUI svn.r4156)
;
_cell_angle_alpha 90.00
_cell_angle_beta 90.00
_cell_angle_gamma 90.00
_cell_formula_units_Z 4
_cell_length_a 7.57183(10)
_cell_length_b 14.7939(2)
_cell_length_c 16.2756(3)
_cell_measurement_reflns_used 10886
_cell_measurement_temperature 293(2)
_cell_measurement_theta_max 31.2040
_cell_measurement_theta_min 3.6680
_cell_volume 1823.14(5)
_computing_cell_refinement
;
CrysAlisPro, Agilent Technologies,
Version 1.171.37.33d (release 23-04-2014 CrysAlis171 .NET)
(compiled Apr 23 2014,17:37:27)
;
_computing_data_collection
;
CrysAlisPro, Agilent Technologies,
Version 1.171.37.33d (release 23-04-2014 CrysAlis171 .NET)
(compiled Apr 23 2014,17:37:27)
;
_computing_data_reduction
;
CrysAlisPro, Agilent Technologies,
Version 1.171.37.33d (release 23-04-2014 CrysAlis171 .NET)
(compiled Apr 23 2014,17:37:27)
;
_computing_molecular_graphics
;
O. V. Dolomanov, L. J. Bourhis, R. J. Gildea, J. A. K. Howard and H. Puschmann,
OLEX2: a complete structure solution, refinement and analysis program.
J. Appl. Cryst. (2009). 42, 339-341.
;
_computing_publication_material
;
O. V. Dolomanov, L. J. Bourhis, R. J. Gildea, J. A. K. Howard and H. Puschmann,
OLEX2: a complete structure solution, refinement and analysis program.
J. Appl. Cryst. (2009). 42, 339-341.
;
_computing_structure_refinement
;
SHELXL, G.M. Sheldrick, Acta Cryst.
(2008). A64, 112-122
;
_computing_structure_solution
;
SHELXS, G.M. Sheldrick, Acta Cryst.
(2008). A64, 112-122
;
_diffrn_ambient_temperature 293(2)
_diffrn_detector 'CCD plate'
_diffrn_detector_area_resol_mean 15.9974
_diffrn_detector_type Eos
_diffrn_measured_fraction_theta_full 0.9963
_diffrn_measured_fraction_theta_max 0.9963
_diffrn_measurement_details
;
#__ type_ start__ end____ width___ exp.time_
  1 omega   47.00   72.00   1.0000   30.0000
omega____ theta____ kappa____ phi______ frames
    -       -0.2344   57.0000 -120.0000 25

#__ type_ start__ end____ width___ exp.time_
  2 omega  -29.00   59.00   1.0000   30.0000
omega____ theta____ kappa____ phi______ frames
    -       31.3103  -77.0000  -90.0000 88

#__ type_ start__ end____ width___ exp.time_
  3 omega   47.00  117.00   1.0000   30.0000
omega____ theta____ kappa____ phi______ frames
    -       31.3103  178.0000  -60.0000 70

#__ type_ start__ end____ width___ exp.time_
  4 omega   57.00  104.00   1.0000   30.0000
omega____ theta____ kappa____ phi______ frames
    -       31.3103   38.0000   90.0000 47

#__ type_ start__ end____ width___ exp.time_
  5 omega    2.00   79.00   1.0000   30.0000
omega____ theta____ kappa____ phi______ frames
    -       31.3103   77.0000  150.0000 77

#__ type_ start__ end____ width___ exp.time_
  6 omega   -4.00   74.00   1.0000   30.0000
omega____ theta____ kappa____ phi______ frames
    -       31.3103  -99.0000   30.0000 78

#__ type_ start__ end____ width___ exp.time_
  7 omega  -41.00  102.00   1.0000   30.0000
omega____ theta____ kappa____ phi______ frames
    -       31.3103  -19.0000  -90.0000 143

#__ type_ start__ end____ width___ exp.time_
  8 omega  -86.00  -61.00   1.0000   30.0000
omega____ theta____ kappa____ phi______ frames
    -      -31.7791  178.0000   90.0000 25
;
_diffrn_measurement_device 'four-circle diffractometer'
_diffrn_measurement_device_type 'SuperNova, Dual, Cu at zero, Eos'
_diffrn_measurement_method '\w scans'
_diffrn_orient_matrix_UB_11 0.0068068000
_diffrn_orient_matrix_UB_12 -0.0148392000
_diffrn_orient_matrix_UB_13 -0.0413110000
_diffrn_orient_matrix_UB_21 0.0546678000
_diffrn_orient_matrix_UB_22 -0.0363456000
_diffrn_orient_matrix_UB_23 0.0127326000
_diffrn_orient_matrix_UB_31 -0.0757503000
_diffrn_orient_matrix_UB_32 -0.0275447000
_diffrn_orient_matrix_UB_33 0.0054745000
_diffrn_radiation_monochromator mirror
_diffrn_radiation_probe x-ray
_diffrn_radiation_type 'Mo K\a'
_diffrn_radiation_wavelength 0.71073
_diffrn_reflns_av_R_equivalents 0.0179
_diffrn_reflns_av_unetI/netI 0.0175
_diffrn_reflns_limit_h_max 11
_diffrn_reflns_limit_h_min -8
_diffrn_reflns_limit_k_max 21
_diffrn_reflns_limit_k_min -21
_diffrn_reflns_limit_l_max 24
_diffrn_reflns_limit_l_min -22
_diffrn_reflns_number 21938
_diffrn_reflns_theta_full 32.28
_diffrn_reflns_theta_max 32.28
_diffrn_reflns_theta_min 2.97
_diffrn_source 'SuperNova (Mo) X-ray Source'
_exptl_absorpt_coefficient_mu 0.227
_exptl_absorpt_correction_T_max 0.972
_exptl_absorpt_correction_T_min 0.956
_exptl_absorpt_correction_type gaussian
_exptl_absorpt_process_details
;
CrysAlisPro, Agilent Technologies,
Version 1.171.37.33d (release 23-04-2014 CrysAlis171 .NET)
(compiled Apr 23 2014,17:37:27)
Numerical absorption correction based on gaussian integration over
            a multifaceted crystal model
Empirical absorption correction using spherical harmonics,
 implemented in SCALE3 ABSPACK scaling algorithm.
;
_exptl_crystal_density_diffrn 1.521
_exptl_crystal_density_method 'not measured'
_exptl_crystal_description
;
;
_exptl_crystal_F_000 864
_exptl_crystal_size_max 0.3599
_exptl_crystal_size_mid 0.2015
_exptl_crystal_size_min 0.17
_refine_diff_density_max 0.304
_refine_diff_density_min -0.368
_refine_diff_density_rms 0.036
_refine_ls_abs_structure_details 'Flack H D (1983), Acta Cryst. A39, 876-881'
_refine_ls_abs_structure_Flack -0.02(7)
_refine_ls_extinction_coef 0.0023(9)
_refine_ls_extinction_expression Fc^*^=kFc[1+0.001xFc^2^\l^3^/sin(2\q)]^-1/4^
_refine_ls_extinction_method SHELXL
_refine_ls_goodness_of_fit_ref 1.029
_refine_ls_hydrogen_treatment mixed
_refine_ls_matrix_type full
_refine_ls_number_parameters 323
_refine_ls_number_reflns 5998
_refine_ls_number_restraints 0
_refine_ls_restrained_S_all 1.029
_refine_ls_R_factor_all 0.0468
_refine_ls_R_factor_gt 0.0381
_refine_ls_shift/su_max 0.000
_refine_ls_shift/su_mean 0.000
_refine_ls_structure_factor_coef Fsqd
_refine_ls_weighting_details 'calc w=1/[\s^2^(Fo^2^)+(0.0446P)^2^+0.3659P] where P=(Fo^2^+2Fc^2^)/3'
_refine_ls_weighting_scheme calc
_refine_ls_wR_factor_gt 0.0940
_refine_ls_wR_factor_ref 0.1002
_reflns_number_gt 5196
_reflns_number_total 5998
_reflns_threshold_expression >2sigma(I)
_cod_data_source_file jo7b00317_si_001.cif
_cod_data_source_block P5
_cod_original_cell_volume 1823.15(5)
_cod_database_code 4032542
_chemical_oxdiff_formula 'C76 H60 N12 O24 S4 '
_reflns_odcompleteness_completeness 99.63
_reflns_odcompleteness_iscentric 1
_reflns_odcompleteness_theta 26.32

loop_
_space_group_symop_id
_space_group_symop_operation_xyz
1 'x, y, z'
2 '-x+1/2, -y, z+1/2'
3 '-x, y+1/2, -z+1/2'
4 'x+1/2, -y+1/2, -z'

loop_
_atom_site_label
_atom_site_type_symbol
_atom_site_fract_x
_atom_site_fract_y
_atom_site_fract_z
_atom_site_U_iso_or_equiv
_atom_site_adp_type
_atom_site_occupancy
_atom_site_symmetry_multiplicity
_atom_site_calc_flag
H1A H 0.155(3) 0.0017(16) -0.1432(15) 0.066(7) Uiso 1 1 d
H4 H 0.229(3) 0.1421(15) -0.1155(13) 0.054(6) Uiso 1 1 d
H18 H 0.504(3) 0.2188(14) 0.2122(13) 0.053(6) Uiso 1 1 d
H1B H 0.344(4) -0.0103(16) -0.0918(14) 0.066(7) Uiso 1 1 d
H5 H 0.269(3) 0.2977(14) -0.0800(13) 0.050(6) Uiso 1 1 d
H17 H 0.701(3) 0.1600(16) 0.3113(13) 0.059(6) Uiso 1 1 d
H15 H 0.675(3) 0.3891(14) 0.4417(13) 0.050(5) Uiso 1 1 d
H9 H 0.086(3) 0.2035(15) 0.3046(14) 0.057(6) Uiso 1 1 d
H10 H 0.040(3) 0.0548(16) 0.2671(15) 0.063(6) Uiso 1 1 d
H6 H 0.220(3) 0.3467(17) 0.0538(15) 0.067(7) Uiso 1 1 d
H11 H 0.084(3) 0.0089(16) 0.1337(13) 0.053(6) Uiso 1 1 d
H2A H -0.060(3) -0.0846(18) -0.0093(14) 0.067(7) Uiso 1 1 d
H1C H 0.206(3) -0.0858(18) -0.0944(14) 0.068(7) Uiso 1 1 d
H2B H -0.117(3) 0.0076(15) 0.0258(13) 0.051(6) Uiso 1 1 d
H2C H -0.110(4) -0.0022(19) -0.0670(17) 0.079(8) Uiso 1 1 d
S1 S 0.16243(6) 0.35935(3) 0.22117(3) 0.04982(12) Uani 1 1 d
C7 C 0.1575(2) 0.22362(10) 0.10290(9) 0.0367(3) Uani 1 1 d
C3 C 0.1543(2) 0.10146(10) -0.00049(9) 0.0365(3) Uani 1 1 d
O3 O 0.37209(17) 0.37555(8) 0.20967(7) 0.0468(3) Uani 1 1 d
C15 C 0.6467(2) 0.35575(11) 0.39532(10) 0.0406(3) Uani 1 1 d
C112 C 0.13269(19) 0.13041(10) 0.08282(9) 0.0351(3) Uani 1 1 d
C13 C 0.4834(2) 0.34032(10) 0.26861(10) 0.0381(3) Uani 1 1 d
C14 C 0.5349(2) 0.39121(10) 0.33685(10) 0.0372(3) Uani 1 1 d
C4 C 0.2061(2) 0.16387(12) -0.05830(10) 0.0442(4) Uani 1 1 d
C17 C 0.6604(2) 0.21701(11) 0.31628(11) 0.0445(3) Uani 1 1 d
C6 C 0.2041(2) 0.28521(12) 0.03997(11) 0.0447(4) Uani 1 1 d
C11 C 0.0922(2) 0.06821(12) 0.14614(11) 0.0429(3) Uani 1 1 d
N3 N 0.4724(2) 0.48417(10) 0.34969(10) 0.0465(3) Uani 1 1 d
C18 C 0.5478(2) 0.25343(12) 0.25885(11) 0.0441(3) Uani 1 1 d
C16 C 0.7071(2) 0.26867(11) 0.38321(10) 0.0403(3) Uani 1 1 d
8 C 0.1340(2) 0.24766(11) 0.18732(10) 0.0409(3) Uani 1 1 d
C5 C 0.2294(3) 0.25445(12) -0.03772(11) 0.0477(4) Uani 1 1 d
N1 N 0.1266(2) 0.00890(9) -0.01825(8) 0.0416(3) Uani 1 1 d
N2 N 0.8258(2) 0.22950(11) 0.44500(11) 0.0534(4) Uani 1 1 d
C9 C 0.0944(3) 0.18568(14) 0.24682(11) 0.0494(4) Uani 1 1 d
O1 O 0.0873(2) 0.42257(10) 0.16560(11) 0.0719(5) Uani 1 1 d
C10 C 0.0725(3) 0.09497(14) 0.22569(12) 0.0519(4) Uani 1 1 d
C2 C -0.0578(3) -0.01948(15) -0.01634(17) 0.0573(5) Uani 1 1 d
O2 O 0.1250(2) 0.36507(11) 0.30653(9) 0.0647(4) Uani 1 1 d
O6 O 0.8975(2) 0.15817(11) 0.42938(10) 0.0697(4) Uani 1 1 d
O4 O 0.4569(3) 0.50975(11) 0.41992(10) 0.0732(5) Uani 1 1 d
O5 O 0.4468(3) 0.53101(10) 0.28954(11) 0.0811(6) Uani 1 1 d
C1 C 0.2131(4) -0.02341(15) -0.09296(13) 0.0578(5) Uani 1 1 d
O7 O 0.8428(4) 0.26964(14) 0.50945(13) 0.1048(8) Uani 1 1 d

loop_
_atom_site_aniso_label
_atom_site_aniso_U_11
_atom_site_aniso_U_22
_atom_site_aniso_U_33
_atom_site_aniso_U_23
_atom_site_aniso_U_13
_atom_site_aniso_U_12
S1 0.0466(2) 0.0472(2) 0.0557(2) -0.01396(19) -0.01174(19) 0.01195(18)
C7 0.0312(6) 0.0378(7) 0.0411(7) 0.0014(5) -0.0016(6) -0.0004(6)
C3 0.0341(6) 0.0366(7) 0.0387(7) 0.0017(5) -0.0014(6) -0.0004(6)
O3 0.0512(6) 0.0430(6) 0.0461(6) 0.0042(5) -0.0113(5) -0.0025(5)
C15 0.0406(7) 0.0396(7) 0.0415(7) -0.0004(6) -0.0032(6) -0.0041(7)
C112 0.0322(6) 0.0362(7) 0.0371(7) 0.0029(5) 0.0006(5) 0.0000(6)
C13 0.0388(7) 0.0369(7) 0.0387(7) 0.0016(6) -0.0022(6) -0.0025(6)
C14 0.0368(7) 0.0319(6) 0.0429(8) -0.0003(6) -0.0003(6) -0.0016(5)
C4 0.0466(8) 0.0490(9) 0.0371(7) 0.0041(7) 0.0028(6) -0.0046(7)
C17 0.0419(8) 0.0345(7) 0.0571(10) -0.0020(6) 0.0023(7) 0.0020(7)
C6 0.0475(9) 0.0361(7) 0.0504(9) 0.0037(7) -0.0018(7) -0.0072(7)
C11 0.0449(8) 0.0393(8) 0.0443(8) 0.0066(6) 0.0016(7) -0.0007(7)
N3 0.0468(7) 0.0354(6) 0.0573(8) -0.0041(6) -0.0057(6) -0.0003(6)
C18 0.0446(8) 0.0405(8) 0.0472(9) -0.0053(7) -0.0020(7) -0.0007(7)
C16 0.0360(7) 0.0405(8) 0.0443(8) 0.0050(6) -0.0010(6) -0.0019(6)
8 0.0353(7) 0.0426(7) 0.0449(8) -0.0061(6) -0.0031(6) 0.0020(6)
C5 0.0525(9) 0.0440(8) 0.0468(9) 0.0117(7) 0.0005(7) -0.0105(8)
N1 0.0444(7) 0.0371(6) 0.0431(7) -0.0017(5) 0.0033(5) -0.0014(6)
N2 0.0501(8) 0.0491(8) 0.0611(9) 0.0091(7) -0.0107(7) 0.0029(7)
C9 0.0479(9) 0.0624(11) 0.0378(8) -0.0024(7) 0.0039(7) -0.0024(8)
O1 0.0814(11) 0.0535(8) 0.0809(10) -0.0146(7) -0.0334(9) 0.0304(8)
C10 0.0595(11) 0.0553(10) 0.0411(9) 0.0094(8) 0.0017(8) -0.0048(8)
C2 0.0498(10) 0.0435(9) 0.0785(15) -0.0041(10) -0.0051(10) -0.0055(8)
O2 0.0582(8) 0.0747(9) 0.0611(8) -0.0274(7) 0.0012(6) 0.0108(8)
O6 0.0703(9) 0.0629(9) 0.0760(10) 0.0123(8) -0.0035(8) 0.0237(8)
O4 0.0940(12) 0.0593(9) 0.0664(10) -0.0188(7) 0.0020(9) 0.0190(9)
O5 0.1275(16) 0.0393(7) 0.0766(11) 0.0068(7) -0.0216(11) 0.0118(9)
C1 0.0759(14) 0.0482(10) 0.0493(10) -0.0066(8) 0.0111(10) 0.0060(10)
O7 0.144(2) 0.0847(13) 0.0856(13) -0.0185(10) -0.0661(14) 0.0363(14)

loop_
_atom_type_symbol
_atom_type_description
_atom_type_scat_dispersion_real
_atom_type_scat_dispersion_imag
_atom_type_scat_source
C C 0.0033 0.0016 'International Tables Vol C Tables 4.2.6.8 and 6.1.1.4'
H H 0.0000 0.0000 'International Tables Vol C Tables 4.2.6.8 and 6.1.1.4'
N N 0.0061 0.0033 'International Tables Vol C Tables 4.2.6.8 and 6.1.1.4'
O O 0.0106 0.0060 'International Tables Vol C Tables 4.2.6.8 and 6.1.1.4'
S S 0.1246 0.1234 'International Tables Vol C Tables 4.2.6.8 and 6.1.1.4'

loop_
_exptl_crystal_face_index_h
_exptl_crystal_face_index_k
_exptl_crystal_face_index_l
_exptl_crystal_face_perp_dist
_exptl_oxdiff_crystal_face_indexfrac_h
_exptl_oxdiff_crystal_face_indexfrac_k
_exptl_oxdiff_crystal_face_indexfrac_l
_exptl_oxdiff_crystal_face_x
_exptl_oxdiff_crystal_face_y
_exptl_oxdiff_crystal_face_z
0 -21 3 0.0355 0.0003 -20.9748 3.0049 0.1871 0.8006 0.5942
9 12 -3 0.1344 8.9908 11.9851 -3.0021 0.0074 0.0177 -1.0276
0 -21 1 0.0277 0.0004 -20.9747 1.0073 0.2696 0.7752 0.5832
8 -14 -2 0.1260 7.9923 -13.9835 -1.9927 0.3442 0.9198 -0.2312
9 -11 0 0.1464 8.9911 -10.9873 0.0036 0.2241 0.8909 -0.3784
8 -13 8 0.1380 7.9917 -12.9850 7.9951 -0.0832 1.0106 -0.2039
1 -18 12 0.0787 0.9987 -17.9787 11.9930 -0.2219 0.8607 0.4852
8 -9 13 0.1475 7.9913 -8.9899 12.9875 -0.3487 0.9290 -0.2866
5 -9 18 0.1328 4.9941 -8.9899 17.9819 -0.5755 0.8287 -0.0322
-6 -13 11 0.1446 -5.9942 -12.9843 10.9928 -0.3022 0.2842 0.8719
0 -10 20 0.0950 -0.0009 -9.9885 19.9804 -0.6772 0.6174 0.3846
8 2 15 0.1768 7.9910 1.9968 14.9807 -0.5941 0.5550 -0.5783
-8 -8 13 0.1753 -7.9924 -7.9902 12.9886 -0.4724 0.0189 0.8966
0 12 19 0.1213 -0.0013 11.9851 18.9727 -0.9616 -0.1941 -0.2262
0 18 12 0.1225 -0.0011 17.9780 11.9785 -0.7616 -0.5010 -0.4295
-6 11 14 0.1746 -5.9949 10.9867 13.9795 -0.7813 -0.5491 0.2280
-9 -1 11 0.1895 -8.9915 -0.9986 10.9882 -0.5003 -0.3153 0.7688
-1 20 6 0.1268 -0.9998 19.9758 5.9849 -0.5505 -0.7045 -0.4417
-8 11 8 0.1878 -7.9926 10.9870 7.9868 -0.5474 -0.7346 0.3465
-10 0 7 0.1915 -9.9902 0.0004 6.9926 -0.3569 -0.4571 0.7950
-2 19 -9 0.1401 -1.9979 18.9775 -8.9968 0.0765 -0.9135 -0.4206
-5 16 -9 0.1382 -4.9948 15.9812 -8.9954 0.1005 -0.9684 -0.1111
-10 4 -5 0.1744 -9.9897 3.9959 -4.9948 0.0790 -0.7549 0.6193
0 14 -17 0.1268 0.0007 13.9836 -16.9855 0.4942 -0.7245 -0.4782
-5 9 -18 0.1132 -4.9941 8.9899 -17.9819 0.5755 -0.8287 0.0322
-10 -5 -8 0.1550 -9.9893 -4.9932 -7.9876 0.3361 -0.4663 0.8505
0 4 -23 0.0704 0.0012 3.9958 -22.9744 0.8898 -0.4377 -0.2359
-4 -2 -21 0.0958 -3.9947 -1.9968 -20.9740 0.8689 -0.4129 0.2428
0 -12 -19 0.0521 0.0013 -11.9851 -18.9727 0.9616 0.1941 0.2262

loop_
_geom_angle_atom_site_label_1
_geom_angle_atom_site_label_2
_geom_angle_atom_site_label_3
_geom_angle
O3 S1 8 102.94(7)
O1 S1 O3 102.82(10)
O1 S1 8 111.78(9)
O1 S1 O2 120.25(10)
O2 S1 O3 107.49(8)
O2 S1 8 109.79(9)
C112 C7 8 116.30(13)
C6 C7 C112 119.23(14)
C6 C7 8 124.48(15)
C4 C3 C112 118.67(14)
C4 C3 N1 123.51(15)
N1 C3 C112 117.78(13)
C13 O3 S1 117.61(11)
C14 C15 H15 120.0(13)
C14 C15 C16 117.39(15)
C16 C15 H15 122.6(13)
C7 C112 C3 119.35(13)
C11 C112 C7 119.28(14)
C11 C112 C3 121.34(14)
O3 C13 C14 121.31(14)
O3 C13 C18 119.11(14)
C18 C13 C14 119.56(15)
C15 C14 C13 121.03(14)
C15 C14 N3 117.14(14)
C13 C14 N3 121.83(14)
C3 C4 H4 118.0(13)
C3 C4 C5 121.18(16)
C5 C4 H4 120.8(13)
C18 C17 H17 121.1(14)
C18 C17 C16 118.65(16)
C16 C17 H17 120.3(14)
C7 C6 H6 118.6(15)
C5 C6 H6 121.8(15)
C5 C6 C7 119.56(16)
C112 C11 H11 119.0(14)
C10 C11 H11 119.2(14)
C10 C11 C112 121.80(16)
O4 N3 C14 117.28(15)
O4 N3 O5 124.58(16)
O5 N3 C14 118.07(16)
C13 C18 H18 117.3(13)
C17 C18 H18 122.3(13)
C17 C18 C13 120.29(16)
C15 C16 N2 118.23(15)
C17 C16 C15 123.07(15)
C17 C16 N2 118.69(15)
C7 8 S1 121.35(13)
C9 8 S1 115.85(13)
C9 8 C7 122.76(16)
C4 C5 H5 119.7(13)
C6 C5 H5 118.3(12)
C6 C5 C4 121.92(16)
C3 N1 C2 114.58(15)
C3 N1 C1 114.84(15)
C2 N1 C1 110.65(17)
O6 N2 C16 118.28(17)
O7 N2 C16 117.68(16)
O7 N2 O6 124.02(18)
8 C9 H9 121.0(13)
8 C9 C10 119.77(17)
C10 C9 H9 119.2(13)
C11 C10 H10 122.1(15)
C11 C10 C9 120.06(17)
C9 C10 H10 117.8(15)
H2A C2 H2B 110(2)
H2A C2 H2C 111(2)
H2B C2 H2C 109(2)
N1 C2 H2A 107.6(15)
N1 C2 H2B 111.3(14)
N1 C2 H2C 107.8(17)
H1A C1 H1B 112(2)
H1A C1 H1C 109(2)
H1B C1 H1C 104(2)
N1 C1 H1A 111.1(14)
N1 C1 H1B 111.1(14)
N1 C1 H1C 108.8(15)

loop_
_geom_bond_atom_site_label_1
_geom_bond_atom_site_label_2
_geom_bond_distance
S1 O3 1.6164(14)
S1 8 1.7551(17)
S1 O1 1.4199(15)
S1 O2 1.4204(15)
C7 C112 1.430(2)
C7 C6 1.416(2)
C7 8 1.430(2)
C3 C112 1.431(2)
C3 C4 1.375(2)
C3 N1 1.4151(19)
O3 C13 1.3791(19)
C15 H15 0.93(2)
C15 C14 1.378(2)
C15 C16 1.381(2)
C112 C11 1.415(2)
C13 C14 1.397(2)
C13 C18 1.384(2)
C14 N3 1.469(2)
C4 H4 1.00(2)
C4 C5 1.393(3)
C17 H17 0.90(2)
C17 C18 1.375(3)
C17 C16 1.377(2)
C6 H6 0.94(2)
C6 C5 1.358(3)
C11 H11 0.90(2)
C11 C10 1.362(3)
N3 O4 1.210(2)
N3 O5 1.215(2)
C18 H18 0.97(2)
C16 N2 1.468(2)
8 C9 1.367(3)
C5 H5 0.99(2)
N1 C2 1.458(3)
N1 C1 1.462(2)
N2 O6 1.214(2)
N2 O7 1.212(2)
C9 H9 0.98(2)
C9 C10 1.395(3)
C10 H10 0.93(2)
C2 H2A 0.97(3)
C2 H2B 0.91(2)
C2 H2C 0.95(3)
C1 H1A 1.00(2)
C1 H1B 1.01(3)
C1 H1C 0.92(3)

loop_
_geom_torsion_atom_site_label_1
_geom_torsion_atom_site_label_2
_geom_torsion_atom_site_label_3
_geom_torsion_atom_site_label_4
_geom_torsion
S1 O3 C13 C14 -91.60(16)
S1 O3 C13 C18 89.71(17)
S1 8 C9 C10 -178.90(16)
C7 C112 C11 C10 1.4(2)
C7 C6 C5 C4 1.8(3)
C7 8 C9 C10 -1.1(3)
C3 C112 C11 C10 179.58(17)
C3 C4 C5 C6 0.7(3)
O3 S1 8 C7 -67.89(14)
O3 S1 8 C9 109.94(14)
O3 C13 C14 C15 -179.70(15)
O3 C13 C14 N3 0.5(2)
O3 C13 C18 C17 179.32(16)
C15 C14 N3 O4 -30.2(2)
C15 C14 N3 O5 146.80(18)
C15 C16 N2 O6 -170.32(18)
C15 C16 N2 O7 11.3(3)
C112 C7 C6 C5 -1.9(2)
C112 C7 8 S1 179.33(11)
C112 C7 8 C9 1.6(2)
C112 C3 C4 C5 -3.0(3)
C112 C3 N1 C2 72.8(2)
C112 C3 N1 C1 -157.43(16)
C112 C11 C10 C9 -0.8(3)
C13 C14 N3 O4 149.55(18)
C13 C14 N3 O5 -33.4(2)
C14 C15 C16 C17 -0.1(3)
C14 C15 C16 N2 -179.72(15)
C14 C13 C18 C17 0.6(2)
C4 C3 C112 C7 2.8(2)
C4 C3 C112 C11 -175.34(16)
C4 C3 N1 C2 -109.4(2)
C4 C3 N1 C1 20.4(2)
C17 C16 N2 O6 10.0(3)
C17 C16 N2 O7 -168.3(2)
C6 C7 C112 C3 -0.4(2)
C6 C7 C112 C11 177.80(15)
C6 C7 8 S1 -0.2(2)
C6 C7 8 C9 -177.86(17)
C18 C13 C14 C15 -1.0(2)
C18 C13 C14 N3 179.21(15)
C18 C17 C16 C15 -0.3(3)
C18 C17 C16 N2 179.33(16)
C16 C15 C14 C13 0.7(2)
C16 C15 C14 N3 -179.47(15)
C16 C17 C18 C13 0.0(3)
8 S1 O3 C13 -78.90(12)
8 C7 C112 C3 -179.95(14)
8 C7 C112 C11 -1.7(2)
8 C7 C6 C5 177.59(17)
8 C9 C10 C11 0.6(3)
N1 C3 C112 C7 -179.27(14)
N1 C3 C112 C11 2.6(2)
N1 C3 C4 C5 179.22(17)
O1 S1 O3 C13 164.82(12)
O1 S1 8 C7 41.80(17)
O1 S1 8 C9 -140.37(16)
O2 S1 O3 C13 36.99(14)
O2 S1 8 C7 177.88(13)
O2 S1 8 C9 -4.28(17)
